data_7052147
loop_
_publ_author_name
'Moulton, Brian'
'Luisi, Brian S.'
'Fonari, Marina S.'
'Basok, Stepan S.'
'Ganin, Eduard V.'
'Kravtsov, Victor Ch.'

_publ_section_title
;
 Supramolecular associates of para-aminobenzoic acid with N- and
 N,O-heterocyclic molecules
;
_journal_issue 4
_journal_name_full 'New Journal of Chemistry'
_journal_page_first 561
_journal_paper_doi 10.1039/b618207k
_journal_volume 31
_journal_year 2007
_chemical_formula_moiety 'C12 H26 N O5, C7 H6 N O2, 3(H2 O)'
_chemical_formula_sum 'C19 H38 N2 O10'
_chemical_formula_weight 454.51
_chemical_melting_point 384.6(5)
_chemical_name_common
;1,4,7,10,13-pentaoxa-16-azoniacyclooctadecane 4-aminobenzoate
trihydrate
;
_chemical_name_systematic
;
1,4,7,10,13-pentaoxa-16-azoniacyclooctadecane 4-aminobenzoate trihydrate
;
_space_group_IT_number 29
_symmetry_cell_setting orthorhombic
_symmetry_space_group_name_Hall 'P 2c -2ac'
_symmetry_space_group_name_H-M 'P c a 21'
_atom_sites_solution_hydrogens geom
_atom_sites_solution_primary direct
_atom_sites_solution_secondary difmap
_audit_creation_method SHELXL-97
_cell_angle_alpha 90.00
_cell_angle_beta 90.00
_cell_angle_gamma 90.00
_cell_formula_units_Z 4
_cell_length_a 24.784(4)
_cell_length_b 9.6757(17)
_cell_length_c 10.0867(18)
_cell_measurement_reflns_used 4398
_cell_measurement_temperature 90(2)
_cell_measurement_theta_max 27.09
_cell_measurement_theta_min 2.26
_cell_volume 2418.8(7)
_computing_cell_refinement 'Bruker SMART'
_computing_data_collection 'Bruker SMART'
_computing_data_reduction 'Bruker SAINT'
_computing_molecular_graphics 'Bruker SHELXTL'
_computing_publication_material 'Bruker SHELXTL'
_computing_structure_refinement 'Bruker SHELXTL'
_computing_structure_solution 'Bruker SHELXTL'
_diffrn_ambient_temperature 90(2)
_diffrn_measured_fraction_theta_full 0.835
_diffrn_measured_fraction_theta_max 0.835
_diffrn_measurement_device_type 'CCD area detector'
_diffrn_measurement_method 'phi and omega scans'
_diffrn_radiation_monochromator graphite
_diffrn_radiation_source 'sealed tube'
_diffrn_radiation_type MoK\a
_diffrn_reflns_av_R_equivalents 0.0601
_diffrn_reflns_av_sigmaI/netI 0.0926
_diffrn_reflns_limit_h_max 30
_diffrn_reflns_limit_h_min -30
_diffrn_reflns_limit_k_max 11
_diffrn_reflns_limit_k_min -11
_diffrn_reflns_limit_l_max 12
_diffrn_reflns_limit_l_min -12
_diffrn_reflns_number 12926
_diffrn_reflns_theta_full 25.99
_diffrn_reflns_theta_max 25.99
_diffrn_reflns_theta_min 1.64
_exptl_absorpt_coefficient_mu 0.100
_exptl_absorpt_correction_T_max 1.00000
_exptl_absorpt_correction_T_min 0.568287
_exptl_absorpt_correction_type empirical
_exptl_absorpt_process_details 'SADABS - Area-Detector Absorption Correction'
_exptl_crystal_colour colorless
_exptl_crystal_density_diffrn 1.248
_exptl_crystal_density_method 'not measured'
_exptl_crystal_description plate
_exptl_crystal_F_000 984
_exptl_crystal_size_max 0.30
_exptl_crystal_size_mid 0.30
_exptl_crystal_size_min 0.10
_refine_diff_density_max 0.144
_refine_diff_density_min -0.148
_refine_diff_density_rms 0.032
_refine_ls_abs_structure_details 'Flack H D (1983), Acta Cryst. A39, 876-881'
_refine_ls_abs_structure_Flack 0.6(10)
_refine_ls_extinction_method none
_refine_ls_goodness_of_fit_ref 0.996
_refine_ls_hydrogen_treatment mixed
_refine_ls_matrix_type full
_refine_ls_number_parameters 321
_refine_ls_number_reflns 3892
_refine_ls_number_restraints 1
_refine_ls_restrained_S_all 0.995
_refine_ls_R_factor_all 0.0575
_refine_ls_R_factor_gt 0.0424
_refine_ls_shift/su_max 0.001
_refine_ls_shift/su_mean 0.000
_refine_ls_structure_factor_coef Fsqd
_refine_ls_weighting_details
; calc
[0.00000+1.00000exp(1.90(sin\q/\l)^2^)]/
[\s^2^(Fo^2^)+0.0000+0.0000*P+(0.0200P)^2^+0.0000sin\q/\l]
where P = 0.33333Fo^2^ + 0.66667Fc^2^
;
_refine_ls_weighting_scheme calc
_refine_ls_wR_factor_gt 0.0848
_refine_ls_wR_factor_ref 0.0913
_reflns_number_gt 3038
_reflns_number_total 3892
_reflns_threshold_expression >2sigma(I)
_cod_data_source_file b618207k.txt
_cod_data_source_block m8msad
_cod_depositor_comments
;
The following automatic conversions were performed:
'_symmetry_cell_setting' value 'Orthorhombic' changed to 'orthorhombic'
according to '/home/saulius/struct/CIF-dictionaries/cif_core.dic'
dictionary named 'cif_core.dic' version 2.4.1 from 2010-06-29.

Automatic conversion script
Id: cif_fix_enum 1527 2010-12-29 10:47:43Z saulius 

The following automatic conversions were performed:

'_chemical_melting_point' value '111-112 \oC' was changed to
'384.6(5)' - it was converted from degrees Celsius(C) to Kelvins(K),
the average value was taken and precision was estimated.

Automatic conversion script
Id: cif_fix_values 1646 2011-03-28 12:23:43Z adriana 
;
_cod_original_sg_symbol_H-M 'Pca2(1) '
_cod_database_code 7052147

loop_
_symmetry_equiv_pos_as_xyz
'x, y, z'
'-x, -y, z+1/2'
'x+1/2, -y, z'
'-x+1/2, y, z+1/2'

loop_
_atom_site_label
_atom_site_type_symbol
_atom_site_fract_x
_atom_site_fract_y
_atom_site_fract_z
_atom_site_U_iso_or_equiv
_atom_site_adp_type
_atom_site_occupancy
_atom_site_symmetry_multiplicity
_atom_site_calc_flag
_atom_site_refinement_flags
_atom_site_disorder_assembly
_atom_site_disorder_group
O1 O 0.60449(8) 0.2857(2) 1.04344(19) 0.0310(4) Uani 1 1 d . . .
O2 O 0.51809(8) 0.30682(18) 1.10138(18) 0.0285(4) Uani 1 1 d . . .
N1 N 0.58220(11) -0.1927(3) 1.4850(3) 0.0375(6) Uani 1 1 d . . .
H1N1 H 0.6144(13) -0.223(3) 1.506(3) 0.031(8) Uiso 1 1 d . . .
H2N1 H 0.5529(12) -0.219(3) 1.531(3) 0.023(7) Uiso 1 1 d . . .
C1 C 0.56322(11) 0.2490(3) 1.1102(2) 0.0242(5) Uani 1 1 d . . .
C2 C 0.56887(11) 0.1297(3) 1.2059(2) 0.0245(5) Uani 1 1 d . . .
C3 C 0.61792(10) 0.0627(3) 1.2276(2) 0.0232(5) Uani 1 1 d . . .
H3 H 0.6482 0.0899 1.1797 0.028 Uiso 1 1 calc R . .
C4 C 0.62253(11) -0.0435(3) 1.3188(3) 0.0267(6) Uani 1 1 d . . .
H4 H 0.6558 -0.0863 1.3312 0.032 Uiso 1 1 calc R . .
C5 C 0.57778(11) -0.0877(3) 1.3931(3) 0.0256(5) Uani 1 1 d . . .
C6 C 0.52839(11) -0.0208(3) 1.3710(3) 0.0275(6) Uani 1 1 d . . .
H6 H 0.4981 -0.0477 1.4188 0.033 Uiso 1 1 calc R . .
C7 C 0.52421(10) 0.0854(3) 1.2785(3) 0.0260(5) Uani 1 1 d . . .
H7 H 0.4910 0.1276 1.2649 0.031 Uiso 1 1 calc R . .
N2 N 0.56128(9) 0.4616(2) 0.8562(2) 0.0249(5) Uani 1 1 d . . .
H2N2 H 0.5775(11) 0.415(3) 0.917(3) 0.022(7) Uiso 1 1 d . . .
H1N2 H 0.5916(11) 0.504(3) 0.808(3) 0.028(8) Uiso 1 1 d . . .
O3 O 0.58871(7) 0.75171(19) 0.8919(2) 0.0286(4) Uani 1 1 d . . .
O4 O 0.67737(7) 0.87398(19) 0.76452(19) 0.0306(4) Uani 1 1 d . . .
O5 O 0.70373(7) 0.7604(2) 0.5152(2) 0.0311(4) Uani 1 1 d . . .
O6 O 0.67176(8) 0.4857(2) 0.45603(19) 0.0314(5) Uani 1 1 d . . .
O7 O 0.58500(7) 0.35492(18) 0.58810(19) 0.0281(4) Uani 1 1 d . . .
C8 C 0.52569(11) 0.5701(3) 0.9144(3) 0.0299(6) Uani 1 1 d . . .
H8A H 0.5004 0.5273 0.9752 0.036 Uiso 1 1 calc R . .
H8B H 0.5052 0.6141 0.8443 0.036 Uiso 1 1 calc R . .
C9 C 0.55804(12) 0.6778(3) 0.9872(3) 0.0316(6) Uani 1 1 d . . .
H9A H 0.5342 0.7402 1.0343 0.038 Uiso 1 1 calc R . .
H9B H 0.5818 0.6340 1.0511 0.038 Uiso 1 1 calc R . .
C10 C 0.61672(13) 0.8648(3) 0.9480(3) 0.0330(6) Uani 1 1 d . . .
H10A H 0.6459 0.8315 1.0038 0.040 Uiso 1 1 calc R . .
H10B H 0.5924 0.9191 1.0025 0.040 Uiso 1 1 calc R . .
C11 C 0.63895(11) 0.9520(3) 0.8388(3) 0.0337(7) Uani 1 1 d . . .
H11A H 0.6099 0.9820 0.7811 0.040 Uiso 1 1 calc R . .
H11B H 0.6561 1.0335 0.8757 0.040 Uiso 1 1 calc R . .
C12 C 0.70016(13) 0.9537(3) 0.6592(3) 0.0369(7) Uani 1 1 d . . .
H12A H 0.7207 1.0302 0.6954 0.044 Uiso 1 1 calc R . .
H12B H 0.6716 0.9913 0.6041 0.044 Uiso 1 1 calc R . .
C13 C 0.73611(12) 0.8636(3) 0.5779(3) 0.0362(7) Uani 1 1 d . . .
H13A H 0.7546 0.9184 0.5114 0.043 Uiso 1 1 calc R . .
H13B H 0.7630 0.8203 0.6340 0.043 Uiso 1 1 calc R . .
C14 C 0.73400(12) 0.6700(3) 0.4328(3) 0.0356(7) Uani 1 1 d . . .
H14A H 0.7588 0.6159 0.4862 0.043 Uiso 1 1 calc R . .
H14B H 0.7548 0.7230 0.3693 0.043 Uiso 1 1 calc R . .
C15 C 0.69562(12) 0.5766(3) 0.3619(3) 0.0346(7) Uani 1 1 d . . .
H15A H 0.6679 0.6308 0.3183 0.042 Uiso 1 1 calc R . .
H15B H 0.7147 0.5238 0.2949 0.042 Uiso 1 1 calc R . .
C16 C 0.63950(11) 0.3800(3) 0.3968(3) 0.0329(6) Uani 1 1 d . . .
H16A H 0.6604 0.3303 0.3310 0.039 Uiso 1 1 calc R . .
H16B H 0.6085 0.4208 0.3532 0.039 Uiso 1 1 calc R . .
C17 C 0.62134(12) 0.2830(3) 0.5034(3) 0.0304(6) Uani 1 1 d . . .
H17A H 0.6035 0.2036 0.4643 0.036 Uiso 1 1 calc R . .
H17B H 0.6522 0.2505 0.5537 0.036 Uiso 1 1 calc R . .
C18 C 0.56628(12) 0.2716(3) 0.6942(3) 0.0300(6) Uani 1 1 d . . .
H18A H 0.5964 0.2388 0.7470 0.036 Uiso 1 1 calc R . .
H18B H 0.5467 0.1922 0.6604 0.036 Uiso 1 1 calc R . .
C19 C 0.52973(11) 0.3607(3) 0.7766(3) 0.0301(6) Uani 1 1 d . . .
H19A H 0.5050 0.4100 0.7190 0.036 Uiso 1 1 calc R . .
H19B H 0.5086 0.3028 0.8354 0.036 Uiso 1 1 calc R . .
O1W O 0.65658(8) 0.5632(2) 0.7249(2) 0.0304(4) Uani 1 1 d . . .
H1W1 H 0.6600(18) 0.552(5) 0.639(5) 0.088(16) Uiso 1 1 d . . .
H2W1 H 0.6580(16) 0.648(5) 0.735(4) 0.061(12) Uiso 1 1 d . . .
O2W O 0.72131(10) 0.3109(3) 0.7561(2) 0.0390(5) Uani 1 1 d . . .
H1W2 H 0.7287(19) 0.283(5) 0.830(5) 0.082(16) Uiso 1 1 d . . .
H2W2 H 0.7035(14) 0.386(4) 0.755(4) 0.055(12) Uiso 1 1 d . . .
O3W O 0.71500(10) 0.2382(3) 1.0243(2) 0.0389(5) Uani 1 1 d . . .
H1W3 H 0.7346(17) 0.272(4) 1.081(5) 0.061(13) Uiso 1 1 d . . .
H2W3 H 0.6834(16) 0.256(4) 1.027(4) 0.051(11) Uiso 1 1 d . . .

loop_
_atom_site_aniso_label
_atom_site_aniso_U_11
_atom_site_aniso_U_22
_atom_site_aniso_U_33
_atom_site_aniso_U_23
_atom_site_aniso_U_13
_atom_site_aniso_U_12
O1 0.0328(10) 0.0342(10) 0.0261(10) 0.0077(8) 0.0012(9) 0.0005(9)
O2 0.0308(10) 0.0285(9) 0.0262(10) 0.0048(8) -0.0009(8) 0.0015(8)
N1 0.0317(14) 0.0385(14) 0.0422(16) 0.0196(12) 0.0011(12) 0.0017(12)
C1 0.0334(14) 0.0238(12) 0.0153(11) -0.0009(10) -0.0026(11) -0.0033(11)
C2 0.0332(14) 0.0211(12) 0.0192(13) -0.0046(10) -0.0041(11) -0.0026(11)
C3 0.0300(13) 0.0238(13) 0.0157(11) -0.0008(10) 0.0011(10) -0.0003(10)
C4 0.0297(14) 0.0249(13) 0.0255(13) -0.0028(11) -0.0008(11) 0.0037(12)
C5 0.0350(13) 0.0200(12) 0.0219(12) 0.0002(10) -0.0002(12) 0.0000(11)
C6 0.0296(13) 0.0269(13) 0.0260(13) 0.0009(10) 0.0004(11) -0.0052(11)
C7 0.0268(13) 0.0240(12) 0.0271(13) -0.0030(11) -0.0033(11) 0.0012(11)
N2 0.0301(12) 0.0278(12) 0.0169(10) 0.0034(9) 0.0001(9) -0.0003(10)
O3 0.0354(10) 0.0276(9) 0.0228(9) -0.0045(7) -0.0001(9) -0.0028(8)
O4 0.0354(10) 0.0256(9) 0.0309(11) 0.0009(8) 0.0018(9) 0.0006(8)
O5 0.0325(10) 0.0274(10) 0.0333(11) 0.0009(8) 0.0025(9) -0.0002(8)
O6 0.0415(11) 0.0279(10) 0.0248(10) -0.0015(8) 0.0047(8) -0.0045(9)
O7 0.0367(10) 0.0249(9) 0.0225(9) 0.0006(7) 0.0019(8) 0.0024(8)
C8 0.0319(14) 0.0279(13) 0.0301(14) 0.0038(11) 0.0064(12) 0.0035(11)
C9 0.0387(15) 0.0311(15) 0.0250(13) 0.0001(11) 0.0054(12) 0.0014(12)
C10 0.0355(15) 0.0344(16) 0.0290(14) -0.0134(12) -0.0014(12) 0.0028(13)
C11 0.0346(15) 0.0249(14) 0.0415(17) -0.0082(12) -0.0054(13) -0.0006(12)
C12 0.0520(19) 0.0249(14) 0.0336(16) 0.0034(13) -0.0033(13) -0.0092(13)
C13 0.0386(15) 0.0343(15) 0.0355(16) 0.0053(13) -0.0002(13) -0.0119(13)
C14 0.0361(16) 0.0332(15) 0.0374(16) 0.0049(12) 0.0124(13) 0.0017(12)
C15 0.0445(16) 0.0311(15) 0.0282(15) 0.0042(12) 0.0133(13) 0.0038(13)
C16 0.0374(15) 0.0361(16) 0.0252(14) -0.0084(12) 0.0024(13) 0.0000(13)
C17 0.0344(14) 0.0280(15) 0.0287(15) -0.0087(12) -0.0008(12) -0.0008(12)
C18 0.0395(15) 0.0251(13) 0.0253(14) -0.0012(10) -0.0028(12) -0.0051(12)
C19 0.0363(16) 0.0323(14) 0.0216(12) 0.0025(12) 0.0001(12) -0.0060(12)
O1W 0.0424(12) 0.0262(11) 0.0226(10) -0.0012(9) 0.0022(9) -0.0014(9)
O2W 0.0488(14) 0.0362(12) 0.0321(13) 0.0008(10) -0.0011(11) 0.0056(11)
O3W 0.0328(11) 0.0534(14) 0.0307(11) 0.0020(10) -0.0012(11) 0.0020(12)

loop_
_atom_type_symbol
_atom_type_description
_atom_type_scat_dispersion_real
_atom_type_scat_dispersion_imag
_atom_type_scat_source
C C 0.0033 0.0016 'International Tables Vol C Tables 4.2.6.8 and 6.1.1.4'
H H 0.0000 0.0000 'International Tables Vol C Tables 4.2.6.8 and 6.1.1.4'
N N 0.0061 0.0033 'International Tables Vol C Tables 4.2.6.8 and 6.1.1.4'
O O 0.0106 0.0060 'International Tables Vol C Tables 4.2.6.8 and 6.1.1.4'

loop_
_geom_angle_atom_site_label_1
_geom_angle_atom_site_label_2
_geom_angle_atom_site_label_3
_geom_angle
_geom_angle_site_symmetry_1
_geom_angle_site_symmetry_3
_geom_angle_publ_flag
O2 C1 O1 123.6(2) . . ?
O2 C1 C2 118.0(2) . . ?
O1 C1 C2 118.4(2) . . ?
C3 C2 C7 117.8(2) . . ?
C3 C2 C1 122.4(2) . . ?
C7 C2 C1 119.8(2) . . ?
C4 C3 C2 121.4(2) . . ?
C3 C4 C5 121.0(2) . . ?
N1 C5 C6 121.0(2) . . ?
N1 C5 C4 121.3(2) . . ?
C6 C5 C4 117.6(2) . . ?
C7 C6 C5 120.8(3) . . ?
C6 C7 C2 121.3(2) . . ?
C19 N2 C8 111.3(2) . . ?
C10 O3 C9 112.4(2) . . ?
C11 O4 C12 111.6(2) . . ?
C14 O5 C13 113.1(2) . . ?
C15 O6 C16 113.3(2) . . ?
C18 O7 C17 112.45(19) . . ?
N2 C8 C9 111.4(2) . . ?
O3 C9 C8 107.7(2) . . ?
O3 C10 C11 108.8(2) . . ?
O4 C11 C10 109.5(2) . . ?
O4 C12 C13 109.2(2) . . ?
O5 C13 C12 108.4(2) . . ?
O5 C14 C15 108.4(2) . . ?
O6 C15 C14 108.6(2) . . ?
O6 C16 C17 108.5(2) . . ?
O7 C17 C16 108.4(2) . . ?
O7 C18 C19 106.7(2) . . ?
N2 C19 C18 111.0(2) . . ?

loop_
_geom_bond_atom_site_label_1
_geom_bond_atom_site_label_2
_geom_bond_distance
_geom_bond_site_symmetry_2
_geom_bond_publ_flag
O1 C1 1.275(3) . ?
O2 C1 1.254(3) . ?
N1 C5 1.380(3) . ?
C1 C2 1.511(4) . ?
C2 C3 1.395(4) . ?
C2 C7 1.395(4) . ?
C3 C4 1.384(4) . ?
C4 C5 1.405(4) . ?
C5 C6 1.403(4) . ?
C6 C7 1.391(4) . ?
N2 C19 1.486(3) . ?
N2 C8 1.492(3) . ?
O3 C10 1.414(3) . ?
O3 C9 1.419(3) . ?
O4 C11 1.428(3) . ?
O4 C12 1.430(3) . ?
O5 C14 1.421(4) . ?
O5 C13 1.429(3) . ?
O6 C15 1.423(3) . ?
O6 C16 1.429(3) . ?
O7 C18 1.418(3) . ?
O7 C17 1.424(3) . ?
C8 C9 1.506(4) . ?
C10 C11 1.494(4) . ?
C12 C13 1.493(4) . ?
C14 C15 1.494(4) . ?
C16 C17 1.496(4) . ?
C18 C19 1.502(4) . ?

loop_
_geom_hbond_atom_site_label_D
_geom_hbond_atom_site_label_H
_geom_hbond_atom_site_label_A
_geom_hbond_distance_DH
_geom_hbond_distance_HA
_geom_hbond_distance_DA
_geom_hbond_angle_DHA
_geom_hbond_site_symmetry_A
N1 H1N1 O5 0.88(3) 2.22(3) 3.061(3) 161(3) 1_546
N1 H2N1 O2 0.90(3) 2.08(3) 2.962(3) 167(3) 2_655
N2 H2N2 O1 0.86(3) 1.91(3) 2.759(3) 170(3) .
N2 H1N2 O1W 0.98(3) 1.90(3) 2.881(3) 171(3) .
O1W H1W1 O6 0.88(6) 1.97(6) 2.838(3) 167(5) .
O1W H2W1 O4 0.83(4) 2.26(4) 3.077(3) 170(4) .
O1W H2W1 O3 0.83(4) 2.54(4) 2.999(3) 116(3) .
O2W H1W2 O3W 0.81(5) 2.04(5) 2.799(3) 156(5) .
O2W H2W2 O1W 0.85(4) 2.09(4) 2.938(3) 172(4) .
O3W H1W3 O2W 0.82(5) 2.11(5) 2.908(3) 164(4) 4_655
O3W H2W3 O1 0.80(4) 1.99(4) 2.784(3) 175(4) .

loop_
_cod_related_entry_id
_cod_related_entry_database
_cod_related_entry_code
1 ChemSpider 21141642
